data_1500008
loop_
_publ_author_name
'Rajni Sharma'
'Raj Pal Sharma'
'Ritu Bala'
'Miguel Quir\'os'
'Juan M. Salas'

_publ_contact_author_address
;
     Departamento de Qu\'imica Inorg\'anica
     Facultad de Ciencias
     Universidad de Granada
     18071 Granada
     SPAIN
;
_publ_contact_author_email mquiros@ugr.es
_publ_contact_author_fax 34-58-248526
_publ_contact_author_name 'Miguel Quir\'os'
_publ_contact_author_phone 34-58-240441
_publ_section_title
;
 A trinuclear cobalt(III) phosphate complex with a novel molecular structure:
 Synthesis and crystal structure of
 {[Co(en)~2~]~3~(PO~4~)(HPO~4~)}~2~(H~2~PO~4~)Cl~7~.6H~2~O
;
_journal_name_full 'Inorganic Chemistry Communications'
_journal_page_first 782
_journal_page_last 784
_journal_paper_doi 10.1016/j.inoche.2006.04.001
_journal_volume 9
_journal_year 2006
_chemical_absolute_configuration unk
_chemical_formula_moiety '2 (C12 H49 Co3 N12 O8 P2 4+), H2 O4 P -1, 7 (Cl 1-), 6 (H2 O)'
_chemical_formula_sum 'C24 H112 Cl7 Co6 N24 O26 P5'
_chemical_formula_weight 1909.96
_chemical_name_systematic
; 
 ? 
;
_space_group_IT_number 4
_symmetry_cell_setting monoclinic
_symmetry_space_group_name_Hall 'P 2yb'
_symmetry_space_group_name_H-M 'P 1 21 1'
_atom_sites_solution_hydrogens geom
_atom_sites_solution_primary heavy
_atom_sites_solution_secondary difmap
_audit_creation_method SHELXL-97
_cell_angle_alpha 90.00
_cell_angle_beta 109.230(1)
_cell_angle_gamma 90.00
_cell_formula_units_Z 2
_cell_length_a 12.8349(9)
_cell_length_b 18.7451(13)
_cell_length_c 16.0020(11)
_cell_measurement_reflns_used 5189
_cell_measurement_temperature 298(2)
_cell_measurement_theta_max 27.8
_cell_measurement_theta_min 2.6
_cell_volume 3635.1(4)
_computing_cell_refinement 'Bruker SMART'
_computing_data_collection 'Bruker SMART (Bruker, 1999)'
_computing_data_reduction 'Bruker SAINT (Bruker, 1999)'
_computing_molecular_graphics 'Xtal_GX (Hall & du Boulay, 1997)'
_computing_publication_material SHELXL-97
_computing_structure_refinement 'SHELXL-97 (Sheldrick, 1997a)'
_computing_structure_solution 'SHELXS-97 (Sheldrick, 1997b)'
_diffrn_ambient_temperature 298(2)
_diffrn_detector_area_resol_mean 8.26
_diffrn_measured_fraction_theta_full 0.989
_diffrn_measured_fraction_theta_max 0.911
_diffrn_measurement_device_type 'Bruker SMART APEX CCD system'
_diffrn_measurement_method '\f and \w scans'
_diffrn_radiation_monochromator graphite
_diffrn_radiation_source 'fine-focus sealed tube'
_diffrn_radiation_type MoK\a
_diffrn_radiation_wavelength 0.71073
_diffrn_reflns_av_R_equivalents 0.0188
_diffrn_reflns_av_sigmaI/netI 0.0421
_diffrn_reflns_limit_h_max 16
_diffrn_reflns_limit_h_min -15
_diffrn_reflns_limit_k_max 22
_diffrn_reflns_limit_k_min -24
_diffrn_reflns_limit_l_max 21
_diffrn_reflns_limit_l_min -17
_diffrn_reflns_number 22257
_diffrn_reflns_theta_full 26.90
_diffrn_reflns_theta_max 28.19
_diffrn_reflns_theta_min 1.68
_diffrn_standards_decay_% -0.1
_diffrn_standards_number 687
_exptl_absorpt_coefficient_mu 1.789
_exptl_absorpt_correction_T_max 0.788
_exptl_absorpt_correction_T_min 0.598
_exptl_absorpt_correction_type multi-scan
_exptl_absorpt_process_details 'Bruker SADABS (Bruker, 1999)'
_exptl_crystal_colour red
_exptl_crystal_density_diffrn 1.745
_exptl_crystal_density_method 'not measured'
_exptl_crystal_description prismatic
_exptl_crystal_F_000 1976
_exptl_crystal_size_max 0.45
_exptl_crystal_size_mid 0.20
_exptl_crystal_size_min 0.14
_refine_diff_density_max 0.703
_refine_diff_density_min -0.373
_refine_diff_density_rms 0.091
_refine_ls_abs_structure_details
;
 The structure has been refined as a twin of the two enantiomers
 in identical proportions
;
_refine_ls_extinction_method none
_refine_ls_goodness_of_fit_ref 1.038
_refine_ls_hydrogen_treatment constr
_refine_ls_matrix_type full
_refine_ls_number_parameters 831
_refine_ls_number_reflns 14874
_refine_ls_number_restraints 1
_refine_ls_restrained_S_all 1.038
_refine_ls_R_factor_all 0.0457
_refine_ls_R_factor_gt 0.0406
_refine_ls_shift/su_max 0.001
_refine_ls_shift/su_mean 0.000
_refine_ls_structure_factor_coef Fsqd
_refine_ls_weighting_details 'calc w=1/[\s^2^(Fo^2^)+(0.0500P)^2^+3.0000P] where P=(Fo^2^+2Fc^2^)/3'
_refine_ls_weighting_scheme calc
_refine_ls_wR_factor_gt 0.0950
_refine_ls_wR_factor_ref 0.0975
_reflns_number_gt 13711
_reflns_number_total 14874
_reflns_threshold_expression I>2\s(I)
_cod_data_source_file cohpo.cif
_cod_data_source_block cohpo
_cod_original_sg_symbol_H-M 'P 21'
_cod_database_code 1500008

loop_
_symmetry_equiv_pos_as_xyz
'x, y, z'
'-x, y+1/2, -z'

loop_
_atom_site_label
_atom_site_type_symbol
_atom_site_fract_x
_atom_site_fract_y
_atom_site_fract_z
_atom_site_U_iso_or_equiv
_atom_site_adp_type
_atom_site_occupancy
_atom_site_symmetry_multiplicity
_atom_site_calc_flag
_atom_site_refinement_flags
Co1 Co 0.93787(5) 0.71491(3) 0.31582(4) 0.02101(13) Uani 1 1 d .
N11 N 1.0416(3) 0.6452(2) 0.2995(2) 0.0228(8) Uani 1 1 d .
H111 H 1.0710 0.6204 0.3500 0.027 Uiso 1 1 d R
H112 H 1.0053 0.6142 0.2568 0.027 Uiso 1 1 d R
C11 C 1.1306(4) 0.6791(3) 0.2753(4) 0.0373(12) Uani 1 1 d .
H113 H 1.1583 0.6467 0.2403 0.045 Uiso 1 1 d R
H114 H 1.1911 0.6923 0.3279 0.045 Uiso 1 1 d R
C12 C 1.0815(4) 0.7442(3) 0.2218(4) 0.0356(12) Uani 1 1 d .
H123 H 1.1392 0.7739 0.2136 0.043 Uiso 1 1 d R
H124 H 1.0311 0.7307 0.1641 0.043 Uiso 1 1 d R
N12 N 1.0225(3) 0.7826(2) 0.2727(3) 0.0299(9) Uani 1 1 d .
H121 H 0.9770 0.8153 0.2379 0.036 Uiso 1 1 d R
H122 H 1.0711 0.8055 0.3185 0.036 Uiso 1 1 d R
N13 N 0.8416(3) 0.7894(2) 0.3354(3) 0.0287(9) Uani 1 1 d .
H131 H 0.8325 0.8238 0.2944 0.034 Uiso 1 1 d R
H132 H 0.7749 0.7707 0.3293 0.034 Uiso 1 1 d R
C13 C 0.8886(5) 0.8207(3) 0.4242(4) 0.0425(14) Uani 1 1 d .
H133 H 0.8302 0.8392 0.4442 0.051 Uiso 1 1 d R
H134 H 0.9381 0.8595 0.4232 0.051 Uiso 1 1 d R
C14 C 0.9508(5) 0.7623(3) 0.4851(4) 0.0436(14) Uani 1 1 d .
H143 H 0.9951 0.7819 0.5418 0.052 Uiso 1 1 d R
H144 H 0.9001 0.7274 0.4949 0.052 Uiso 1 1 d R
N14 N 1.0226(3) 0.7292(2) 0.4393(3) 0.0307(9) Uani 1 1 d .
H141 H 1.0483 0.6871 0.4647 0.037 Uiso 1 1 d R
H142 H 1.0806 0.7578 0.4441 0.037 Uiso 1 1 d R
Co2 Co 0.80597(5) 0.49271(3) 0.22232(4) 0.01842(12) Uani 1 1 d .
N21 N 0.8797(3) 0.4366(2) 0.1573(3) 0.0270(9) Uani 1 1 d .
H211 H 0.9465 0.4553 0.1642 0.032 Uiso 1 1 d R
H212 H 0.8893 0.3917 0.1785 0.032 Uiso 1 1 d R
C21 C 0.8134(5) 0.4360(3) 0.0639(4) 0.0402(13) Uani 1 1 d .
H213 H 0.8356 0.3965 0.0342 0.048 Uiso 1 1 d R
H214 H 0.8234 0.4801 0.0358 0.048 Uiso 1 1 d R
C22 C 0.6947(4) 0.4274(3) 0.0587(4) 0.0399(13) Uani 1 1 d .
H223 H 0.6461 0.4356 -0.0013 0.048 Uiso 1 1 d R
H224 H 0.6814 0.3797 0.0765 0.048 Uiso 1 1 d R
N22 N 0.6749(3) 0.4811(2) 0.1197(2) 0.0260(8) Uani 1 1 d .
H221 H 0.6182 0.4671 0.1370 0.031 Uiso 1 1 d R
H222 H 0.6568 0.5231 0.0914 0.031 Uiso 1 1 d R
N23 N 0.9396(3) 0.4987(2) 0.3265(2) 0.0243(8) Uani 1 1 d .
H231 H 0.9994 0.5003 0.3091 0.029 Uiso 1 1 d R
H232 H 0.9379 0.5392 0.3564 0.029 Uiso 1 1 d R
C23 C 0.9482(4) 0.4372(3) 0.3853(3) 0.0299(11) Uani 1 1 d .
H233 H 0.9889 0.4501 0.4461 0.036 Uiso 1 1 d R
H234 H 0.9866 0.3983 0.3680 0.036 Uiso 1 1 d R
C24 C 0.8337(4) 0.4154(3) 0.3776(3) 0.0342(11) Uani 1 1 d .
H243 H 0.8345 0.3699 0.4066 0.041 Uiso 1 1 d R
H244 H 0.7996 0.4506 0.4048 0.041 Uiso 1 1 d R
N24 N 0.7717(3) 0.4097(2) 0.2813(3) 0.0259(8) Uani 1 1 d .
H241 H 0.6987 0.4077 0.2722 0.031 Uiso 1 1 d R
H242 H 0.7915 0.3697 0.2593 0.031 Uiso 1 1 d R
Co3 Co 0.56979(5) 0.68795(3) 0.16017(4) 0.02321(13) Uani 1 1 d .
N31 N 0.6313(3) 0.7824(2) 0.1522(3) 0.0320(9) Uani 1 1 d .
H311 H 0.6283 0.8095 0.1978 0.038 Uiso 1 1 d R
H312 H 0.7026 0.7778 0.1563 0.038 Uiso 1 1 d R
C31 C 0.5701(6) 0.8180(3) 0.0679(4) 0.0505(16) Uani 1 1 d .
H313 H 0.6182 0.8503 0.0502 0.061 Uiso 1 1 d R
H314 H 0.5087 0.8451 0.0741 0.061 Uiso 1 1 d R
C32 C 0.5292(5) 0.7598(3) 0.0005(4) 0.0469(15) Uani 1 1 d .
H323 H 0.4756 0.7790 -0.0527 0.056 Uiso 1 1 d R
H324 H 0.5901 0.7399 -0.0150 0.056 Uiso 1 1 d R
N32 N 0.4776(3) 0.7041(3) 0.0385(3) 0.0343(10) Uani 1 1 d .
H321 H 0.4712 0.6635 0.0072 0.041 Uiso 1 1 d R
H322 H 0.4098 0.7179 0.0366 0.041 Uiso 1 1 d R
N33 N 0.4617(3) 0.7268(3) 0.2092(3) 0.0340(10) Uani 1 1 d .
H331 H 0.4934 0.7603 0.2499 0.041 Uiso 1 1 d R
H332 H 0.4062 0.7473 0.1659 0.041 Uiso 1 1 d R
C33 C 0.4191(5) 0.6699(4) 0.2490(4) 0.0517(16) Uani 1 1 d .
H333 H 0.3509 0.6846 0.2576 0.062 Uiso 1 1 d R
H334 H 0.4720 0.6577 0.3061 0.062 Uiso 1 1 d R
C34 C 0.3988(5) 0.6060(4) 0.1878(5) 0.0535(17) Uani 1 1 d .
H343 H 0.3846 0.5637 0.2172 0.064 Uiso 1 1 d R
H344 H 0.3355 0.6147 0.1354 0.064 Uiso 1 1 d R
N34 N 0.4996(3) 0.5966(2) 0.1627(3) 0.0319(9) Uani 1 1 d .
H341 H 0.4819 0.5758 0.1091 0.038 Uiso 1 1 d R
H342 H 0.5471 0.5678 0.2023 0.038 Uiso 1 1 d R
Co4 Co 0.46923(5) 0.62889(3) 0.64692(4) 0.02028(13) Uani 1 1 d .
N41 N 0.3657(3) 0.6526(2) 0.5330(2) 0.0277(9) Uani 1 1 d .
H411 H 0.2965 0.6424 0.5314 0.033 Uiso 1 1 d R
H412 H 0.3695 0.6995 0.5224 0.033 Uiso 1 1 d R
C41 C 0.3942(5) 0.6102(3) 0.4651(3) 0.0366(12) Uani 1 1 d .
H413 H 0.4596 0.6295 0.4557 0.044 Uiso 1 1 d R
H414 H 0.3339 0.6110 0.4093 0.044 Uiso 1 1 d R
C42 C 0.4154(4) 0.5358(3) 0.5001(3) 0.0396(13) Uani 1 1 d .
H423 H 0.3471 0.5139 0.5004 0.048 Uiso 1 1 d R
H424 H 0.4462 0.5073 0.4634 0.048 Uiso 1 1 d R
N42 N 0.4946(3) 0.5407(2) 0.5914(2) 0.0271(8) Uani 1 1 d .
H421 H 0.5641 0.5400 0.5901 0.033 Uiso 1 1 d R
H422 H 0.4857 0.5031 0.6233 0.033 Uiso 1 1 d R
N43 N 0.3563(3) 0.5840(2) 0.6863(3) 0.0308(9) Uani 1 1 d .
H431 H 0.3000 0.5691 0.6392 0.037 Uiso 1 1 d R
H432 H 0.3848 0.5459 0.7204 0.037 Uiso 1 1 d R
C43 C 0.3173(8) 0.6356(5) 0.7363(7) 0.102(4) Uani 1 1 d .
H433 H 0.2375 0.6367 0.7113 0.122 Uiso 1 1 d R
H434 H 0.3354 0.6175 0.7962 0.122 Uiso 1 1 d R
C44 C 0.3530(8) 0.7009(4) 0.7433(7) 0.094(3) Uani 1 1 d .
H443 H 0.3824 0.7138 0.8054 0.113 Uiso 1 1 d R
H444 H 0.2901 0.7315 0.7160 0.113 Uiso 1 1 d R
N44 N 0.4361(3) 0.7162(2) 0.7007(3) 0.0283(8) Uani 1 1 d .
H441 H 0.4977 0.7323 0.7420 0.034 Uiso 1 1 d R
H442 H 0.4117 0.7502 0.6591 0.034 Uiso 1 1 d R
Co5 Co 0.82977(5) 0.54767(3) 0.73755(4) 0.02124(13) Uani 1 1 d .
N51 N 0.7170(3) 0.4779(2) 0.7402(3) 0.0283(9) Uani 1 1 d .
H511 H 0.6532 0.5005 0.7347 0.034 Uiso 1 1 d R
H512 H 0.7050 0.4474 0.6945 0.034 Uiso 1 1 d R
C51 C 0.7542(5) 0.4379(3) 0.8241(4) 0.0497(16) Uani 1 1 d .
H513 H 0.7363 0.4642 0.8698 0.060 Uiso 1 1 d R
H514 H 0.7181 0.3918 0.8170 0.060 Uiso 1 1 d R
C52 C 0.8742(5) 0.4292(3) 0.8487(4) 0.0469(15) Uani 1 1 d .
H523 H 0.8907 0.3946 0.8096 0.056 Uiso 1 1 d R
H524 H 0.9038 0.4113 0.9088 0.056 Uiso 1 1 d R
N52 N 0.9260(3) 0.4983(2) 0.8411(3) 0.0306(9) Uani 1 1 d .
H521 H 0.9928 0.4912 0.8356 0.037 Uiso 1 1 d R
H522 H 0.9348 0.5246 0.8901 0.037 Uiso 1 1 d R
N53 N 0.9463(3) 0.6148(2) 0.7372(3) 0.0263(8) Uani 1 1 d .
H531 H 0.9159 0.6571 0.7160 0.032 Uiso 1 1 d R
H532 H 0.9912 0.6215 0.7932 0.032 Uiso 1 1 d R
C53 C 1.0115(5) 0.5891(3) 0.6827(4) 0.0449(15) Uani 1 1 d .
H533 H 1.0768 0.5644 0.7196 0.054 Uiso 1 1 d R
H534 H 1.0346 0.6288 0.6542 0.054 Uiso 1 1 d R
C54 C 0.9407(5) 0.5390(3) 0.6149(4) 0.0436(14) Uani 1 1 d .
H543 H 0.8876 0.5658 0.5682 0.052 Uiso 1 1 d R
H544 H 0.9856 0.5109 0.5888 0.052 Uiso 1 1 d R
N54 N 0.8829(4) 0.4920(2) 0.6582(3) 0.0328(9) Uani 1 1 d .
H541 H 0.9294 0.4581 0.6890 0.039 Uiso 1 1 d R
H542 H 0.8259 0.4704 0.6174 0.039 Uiso 1 1 d R
Co6 Co 0.75781(5) 0.78287(3) 0.76504(4) 0.01924(12) Uani 1 1 d .
N61 N 0.8960(3) 0.7486(2) 0.8527(3) 0.0253(8) Uani 1 1 d .
H611 H 0.8869 0.7035 0.8684 0.030 Uiso 1 1 d R
H612 H 0.9504 0.7488 0.8288 0.030 Uiso 1 1 d R
C61 C 0.9272(5) 0.7949(3) 0.9322(4) 0.0432(14) Uani 1 1 d .
H613 H 0.9722 0.8344 0.9246 0.052 Uiso 1 1 d R
H614 H 0.9694 0.7680 0.9840 0.052 Uiso 1 1 d R
C62 C 0.8227(5) 0.8223(3) 0.9434(3) 0.0421(14) Uani 1 1 d .
H623 H 0.7847 0.7842 0.9625 0.050 Uiso 1 1 d R
H624 H 0.8394 0.8599 0.9875 0.050 Uiso 1 1 d R
N62 N 0.7529(3) 0.8500(2) 0.8564(3) 0.0259(8) Uani 1 1 d .
H621 H 0.7782 0.8928 0.8464 0.031 Uiso 1 1 d R
H622 H 0.6830 0.8554 0.8557 0.031 Uiso 1 1 d R
N63 N 0.8363(3) 0.8477(2) 0.7124(3) 0.0273(9) Uani 1 1 d .
H631 H 0.8568 0.8869 0.7462 0.033 Uiso 1 1 d R
H632 H 0.8974 0.8263 0.7087 0.033 Uiso 1 1 d R
C63 C 0.7624(4) 0.8677(3) 0.6222(3) 0.0319(11) Uani 1 1 d .
H633 H 0.7586 0.8294 0.5806 0.038 Uiso 1 1 d R
H634 H 0.7896 0.9103 0.6018 0.038 Uiso 1 1 d R
C64 C 0.6499(4) 0.8818(3) 0.6300(4) 0.0345(12) Uani 1 1 d .
H643 H 0.6500 0.9265 0.6607 0.041 Uiso 1 1 d R
H644 H 0.5948 0.8848 0.5716 0.041 Uiso 1 1 d R
N64 N 0.6237(3) 0.82245(19) 0.6796(2) 0.0220(8) Uani 1 1 d .
H641 H 0.5885 0.7879 0.6417 0.026 Uiso 1 1 d R
H642 H 0.5784 0.8379 0.7083 0.026 Uiso 1 1 d R
P1 P 0.79623(9) 0.64537(6) 0.13219(7) 0.0180(2) Uani 1 1 d .
O11 O 0.8447(2) 0.70793(16) 0.19390(19) 0.0219(6) Uani 1 1 d .
O12 O 0.8531(2) 0.57532(16) 0.17234(19) 0.0204(6) Uani 1 1 d .
O13 O 0.6705(2) 0.64092(18) 0.11171(19) 0.0236(7) Uani 1 1 d .
O14 O 0.8193(3) 0.65775(18) 0.0448(2) 0.0256(7) Uani 1 1 d .
P2 P 0.74166(9) 0.61742(6) 0.33019(7) 0.0182(2) Uani 1 1 d .
O21 O 0.8623(2) 0.64050(17) 0.35800(19) 0.0230(6) Uani 1 1 d .
O22 O 0.7197(2) 0.54830(17) 0.27666(19) 0.0219(6) Uani 1 1 d .
O23 O 0.6659(2) 0.67756(17) 0.28169(19) 0.0238(7) Uani 1 1 d .
O24 O 0.7131(3) 0.59775(18) 0.4149(2) 0.0294(7) Uani 1 1 d .
P3 P 0.69338(9) 0.66786(6) 0.61092(7) 0.0186(2) Uani 1 1 d .
O31 O 0.5746(2) 0.68093(17) 0.60867(19) 0.0230(6) Uani 1 1 d .
O32 O 0.7264(3) 0.58960(17) 0.6321(2) 0.0234(7) Uani 1 1 d .
O33 O 0.7742(2) 0.71678(16) 0.6792(2) 0.0226(6) Uani 1 1 d .
O34 O 0.6998(3) 0.68754(18) 0.5193(2) 0.0313(7) Uani 1 1 d .
P4 P 0.67627(9) 0.63694(6) 0.82241(7) 0.0185(2) Uani 1 1 d .
O41 O 0.5778(2) 0.59865(16) 0.75616(19) 0.0213(6) Uani 1 1 d .
O42 O 0.7866(2) 0.60730(16) 0.8196(2) 0.0223(6) Uani 1 1 d .
O43 O 0.6712(2) 0.71824(17) 0.8109(2) 0.0225(6) Uani 1 1 d .
O44 O 0.6672(3) 0.61911(19) 0.9146(2) 0.0284(7) Uani 1 1 d .
P5 P 0.70243(11) 0.33928(7) 0.53936(9) 0.0328(3) Uani 1 1 d .
O51 O 0.6496(4) 0.3072(3) 0.4509(3) 0.0627(13) Uani 1 1 d .
O52 O 0.8249(3) 0.3411(2) 0.5729(3) 0.0513(11) Uani 1 1 d .
O53 O 0.6575(4) 0.4181(2) 0.5403(3) 0.0531(11) Uani 1 1 d .
O54 O 0.6662(4) 0.2998(3) 0.6122(3) 0.0645(14) Uani 1 1 d .
Cl1 Cl 1.08192(11) 0.77628(7) 0.75021(10) 0.0400(3) Uani 1 1 d .
Cl2 Cl 0.86908(12) 1.00097(7) 0.79796(11) 0.0468(3) Uani 1 1 d .
Cl3 Cl 0.4280(2) 0.39898(10) 0.70214(14) 0.0741(6) Uani 1 1 d .
Cl4 Cl 1.13611(11) 0.57154(8) 0.50144(9) 0.0434(3) Uani 1 1 d .
Cl5 Cl 0.49506(12) 0.89782(10) 0.80146(10) 0.0533(4) Uani 1 1 d .
Cl6 Cl 0.24180(12) 0.76611(9) 0.05009(11) 0.0541(4) Uani 1 1 d .
Cl7 Cl 0.86782(14) 0.91740(10) 0.19712(15) 0.0688(5) Uani 1 1 d .
O1W O 0.5727(3) 0.4834(2) 0.3860(3) 0.0514(11) Uani 1 1 d .
O2W O 0.9844(4) 0.5753(3) 0.0190(3) 0.0559(12) Uani 1 1 d .
O3W O 1.1061(4) 0.6348(3) 0.9221(3) 0.0720(14) Uani 1 1 d .
O4W O 0.5463(4) 0.7856(3) 0.4256(4) 0.0768(16) Uani 1 1 d .
O5W O 0.4963(6) 0.5656(4) 0.9673(5) 0.0622(18) Uiso 0.70 1 d P
O6W O 0.3637(8) 0.4817(6) 0.8379(7) 0.065(3) Uiso 0.50 1 d P
O7W O 0.5183(13) 0.4924(10) 0.8772(11) 0.058(4) Uiso 0.28 1 d P
O8W O 0.4188(17) 0.5457(12) 0.9854(13) 0.079(5) Uiso 0.28 1 d P
O9W O 0.227(2) 0.5041(14) 0.9757(16) 0.083(7) Uiso 0.24 1 d P

loop_
_atom_site_aniso_label
_atom_site_aniso_U_11
_atom_site_aniso_U_22
_atom_site_aniso_U_33
_atom_site_aniso_U_23
_atom_site_aniso_U_13
_atom_site_aniso_U_12
Co1 0.0198(3) 0.0242(3) 0.0175(3) -0.0028(2) 0.0042(2) -0.0034(2)
N11 0.0205(18) 0.025(2) 0.0222(19) 0.0008(15) 0.0054(15) -0.0019(15)
C11 0.027(3) 0.033(3) 0.058(3) -0.001(2) 0.023(2) -0.004(2)
C12 0.034(3) 0.033(3) 0.046(3) -0.001(2) 0.022(2) -0.006(2)
N12 0.031(2) 0.026(2) 0.032(2) -0.0017(18) 0.0108(18) -0.0064(18)
N13 0.030(2) 0.029(2) 0.026(2) -0.0037(17) 0.0073(17) -0.0050(17)
C13 0.047(3) 0.048(4) 0.032(3) -0.018(2) 0.013(3) -0.005(3)
C14 0.040(3) 0.063(4) 0.027(3) -0.018(3) 0.011(2) -0.011(3)
N14 0.027(2) 0.037(2) 0.022(2) -0.0039(17) 0.0010(17) -0.0075(17)
Co2 0.0192(3) 0.0196(3) 0.0172(3) -0.0008(2) 0.0070(2) -0.0005(2)
N21 0.023(2) 0.026(2) 0.035(2) -0.0021(17) 0.0151(18) 0.0002(16)
C21 0.044(3) 0.047(3) 0.032(3) -0.016(2) 0.017(3) -0.003(3)
C22 0.033(3) 0.054(4) 0.032(3) -0.017(2) 0.010(2) -0.006(2)
N22 0.025(2) 0.030(2) 0.023(2) -0.0028(16) 0.0077(16) -0.0057(16)
N23 0.0248(19) 0.025(2) 0.0240(19) 0.0012(16) 0.0095(16) 0.0008(16)
C23 0.036(3) 0.030(3) 0.017(2) 0.0020(19) 0.000(2) 0.003(2)
C24 0.043(3) 0.032(3) 0.030(3) 0.009(2) 0.015(2) 0.002(2)
N24 0.0226(19) 0.024(2) 0.034(2) 0.0008(16) 0.0128(17) 0.0004(15)
Co3 0.0190(3) 0.0311(3) 0.0188(3) 0.0006(2) 0.0053(2) 0.0043(2)
N31 0.033(2) 0.033(2) 0.030(2) 0.0017(18) 0.0095(18) 0.0048(18)
C31 0.059(4) 0.041(3) 0.045(4) 0.014(3) 0.010(3) 0.014(3)
C32 0.044(3) 0.058(4) 0.034(3) 0.019(3) 0.006(3) 0.015(3)
N32 0.030(2) 0.048(3) 0.022(2) 0.0018(18) 0.0044(17) 0.0107(19)
N33 0.028(2) 0.048(3) 0.027(2) -0.0039(19) 0.0117(18) 0.0091(19)
C33 0.047(3) 0.070(4) 0.052(4) 0.008(3) 0.034(3) 0.008(3)
C34 0.030(3) 0.060(4) 0.079(5) 0.005(4) 0.028(3) -0.004(3)
N34 0.029(2) 0.038(2) 0.030(2) -0.0022(18) 0.0113(18) 0.0001(18)
Co4 0.0185(3) 0.0238(3) 0.0165(3) -0.0001(2) 0.0031(2) -0.0017(2)
N41 0.027(2) 0.030(2) 0.022(2) 0.0023(16) 0.0018(16) -0.0028(16)
C41 0.038(3) 0.051(3) 0.018(2) -0.002(2) 0.005(2) 0.000(2)
C42 0.034(3) 0.053(4) 0.027(3) -0.017(2) 0.004(2) -0.004(3)
N42 0.028(2) 0.024(2) 0.027(2) -0.0058(16) 0.0071(17) -0.0035(16)
N43 0.029(2) 0.035(2) 0.025(2) 0.0046(17) 0.0040(17) -0.0067(18)
C43 0.126(8) 0.085(6) 0.151(9) -0.055(6) 0.122(8) -0.053(6)
C44 0.111(7) 0.062(5) 0.164(9) -0.022(5) 0.120(7) -0.019(5)
N44 0.025(2) 0.034(2) 0.027(2) -0.0026(18) 0.0094(17) 0.0008(17)
Co5 0.0221(3) 0.0201(3) 0.0227(3) -0.0004(2) 0.0089(2) 0.0020(2)
N51 0.032(2) 0.024(2) 0.030(2) 0.0018(16) 0.0113(18) -0.0011(17)
C51 0.046(3) 0.045(4) 0.058(4) 0.024(3) 0.017(3) -0.002(3)
C52 0.053(4) 0.042(3) 0.044(3) 0.019(3) 0.014(3) 0.008(3)
N52 0.029(2) 0.036(2) 0.028(2) 0.0051(18) 0.0114(17) 0.0088(18)
N53 0.025(2) 0.026(2) 0.027(2) -0.0021(16) 0.0081(16) 0.0024(16)
C53 0.040(3) 0.047(4) 0.061(4) -0.009(3) 0.035(3) -0.008(3)
C54 0.052(3) 0.041(3) 0.051(3) -0.008(3) 0.034(3) -0.003(3)
N54 0.039(2) 0.024(2) 0.040(2) -0.0061(18) 0.020(2) -0.0003(18)
Co6 0.0193(3) 0.0186(3) 0.0201(3) -0.0029(2) 0.0068(2) -0.0004(2)
N61 0.0228(19) 0.025(2) 0.026(2) -0.0029(16) 0.0053(16) 0.0003(15)
C61 0.035(3) 0.048(4) 0.036(3) -0.006(2) -0.002(2) 0.003(3)
C62 0.047(3) 0.050(4) 0.025(3) -0.013(2) 0.005(2) -0.001(3)
N62 0.025(2) 0.025(2) 0.029(2) -0.0056(16) 0.0101(17) 0.0006(16)
N63 0.030(2) 0.021(2) 0.034(2) -0.0020(16) 0.0152(18) -0.0039(16)
C63 0.034(3) 0.035(3) 0.030(3) 0.003(2) 0.015(2) -0.002(2)
C64 0.034(3) 0.026(3) 0.038(3) 0.008(2) 0.006(2) 0.001(2)
N64 0.0229(19) 0.0192(19) 0.0233(19) -0.0012(14) 0.0069(15) 0.0004(14)
P1 0.0181(5) 0.0226(6) 0.0131(5) 0.0000(4) 0.0047(4) -0.0001(4)
O11 0.0250(15) 0.0192(15) 0.0188(15) -0.0014(12) 0.0035(12) 0.0007(12)
O12 0.0181(15) 0.0235(16) 0.0196(15) 0.0029(12) 0.0061(12) -0.0018(12)
O13 0.0192(15) 0.0326(18) 0.0189(15) 0.0011(13) 0.0061(12) 0.0040(13)
O14 0.0239(16) 0.0375(19) 0.0150(15) 0.0025(13) 0.0057(12) 0.0001(13)
P2 0.0205(5) 0.0217(6) 0.0131(5) -0.0010(4) 0.0065(4) -0.0003(4)
O21 0.0228(16) 0.0256(16) 0.0182(15) 0.0009(12) 0.0034(12) -0.0027(13)
O22 0.0191(15) 0.0264(16) 0.0212(15) -0.0026(13) 0.0080(12) -0.0006(13)
O23 0.0229(15) 0.0270(17) 0.0197(15) -0.0019(13) 0.0047(12) 0.0020(13)
O24 0.041(2) 0.0311(18) 0.0206(16) -0.0008(13) 0.0157(15) -0.0038(15)
P3 0.0231(5) 0.0185(5) 0.0147(5) -0.0016(4) 0.0071(4) 0.0001(4)
O31 0.0245(16) 0.0227(16) 0.0207(15) -0.0019(13) 0.0061(13) 0.0004(13)
O32 0.0273(17) 0.0230(16) 0.0214(16) -0.0014(12) 0.0100(13) 0.0016(13)
O33 0.0207(15) 0.0204(15) 0.0275(17) -0.0033(13) 0.0090(13) -0.0037(12)
O34 0.047(2) 0.0288(18) 0.0241(17) -0.0018(14) 0.0199(16) -0.0007(16)
P4 0.0183(5) 0.0230(6) 0.0136(5) -0.0007(4) 0.0045(4) 0.0004(4)
O41 0.0210(15) 0.0228(16) 0.0159(15) -0.0009(12) 0.0005(12) -0.0036(12)
O42 0.0215(15) 0.0230(16) 0.0220(16) -0.0013(12) 0.0065(12) 0.0030(12)
O43 0.0190(15) 0.0235(16) 0.0263(16) -0.0010(13) 0.0091(13) -0.0011(13)
O44 0.0260(17) 0.042(2) 0.0166(15) 0.0025(14) 0.0067(13) -0.0029(14)
P5 0.0318(7) 0.0308(7) 0.0323(7) -0.0005(5) 0.0059(6) 0.0015(6)
O51 0.082(3) 0.054(3) 0.046(3) -0.017(2) 0.012(2) -0.015(2)
O52 0.032(2) 0.060(3) 0.055(3) 0.017(2) 0.0039(19) 0.0065(19)
O53 0.051(3) 0.041(2) 0.061(3) -0.010(2) 0.010(2) 0.0101(19)
O54 0.055(3) 0.079(4) 0.061(3) 0.033(3) 0.021(2) 0.009(2)
Cl1 0.0378(7) 0.0290(6) 0.0592(9) -0.0012(6) 0.0244(6) -0.0035(5)
Cl2 0.0395(7) 0.0296(7) 0.0727(10) -0.0101(6) 0.0200(7) -0.0055(6)
Cl3 0.1124(17) 0.0512(10) 0.0772(13) 0.0016(9) 0.0565(13) -0.0054(10)
Cl4 0.0281(6) 0.0591(9) 0.0346(7) 0.0091(6) -0.0013(5) -0.0111(6)
Cl5 0.0332(7) 0.0773(11) 0.0507(9) -0.0104(8) 0.0153(7) 0.0187(7)
Cl6 0.0336(7) 0.0543(9) 0.0640(10) 0.0060(8) 0.0021(7) 0.0095(6)
Cl7 0.0449(9) 0.0484(9) 0.1153(16) 0.0318(10) 0.0294(10) 0.0009(7)
O1W 0.047(2) 0.047(3) 0.068(3) 0.013(2) 0.029(2) -0.003(2)
O2W 0.048(3) 0.073(3) 0.047(3) 0.001(2) 0.017(2) 0.011(2)
O3W 0.068(3) 0.077(4) 0.059(3) -0.002(3) 0.006(3) -0.013(3)
O4W 0.053(3) 0.088(4) 0.091(4) 0.036(3) 0.026(3) 0.026(3)

loop_
_atom_type_symbol
_atom_type_description
_atom_type_scat_dispersion_real
_atom_type_scat_dispersion_imag
_atom_type_scat_source
C C 0.0033 0.0016 'International Tables Vol C Tables 4.2.6.8 and 6.1.1.4'
H H 0.0000 0.0000 'International Tables Vol C Tables 4.2.6.8 and 6.1.1.4'
N N 0.0061 0.0033 'International Tables Vol C Tables 4.2.6.8 and 6.1.1.4'
O O 0.0106 0.0060 'International Tables Vol C Tables 4.2.6.8 and 6.1.1.4'
P P 0.1023 0.0942 'International Tables Vol C Tables 4.2.6.8 and 6.1.1.4'
Cl Cl 0.1484 0.1585 'International Tables Vol C Tables 4.2.6.8 and 6.1.1.4'
Co Co 0.3494 0.9721 'International Tables Vol C Tables 4.2.6.8 and 6.1.1.4'

loop_
_geom_angle_atom_site_label_1
_geom_angle_atom_site_label_2
_geom_angle_atom_site_label_3
_geom_angle
O11 Co1 N14 174.58(16)
O11 Co1 N12 85.27(15)
N14 Co1 N12 94.63(17)
O11 Co1 O21 95.08(13)
N14 Co1 O21 85.50(15)
N12 Co1 O21 174.82(16)
O11 Co1 N11 92.43(14)
N14 Co1 N11 92.96(17)
N12 Co1 N11 84.47(17)
O21 Co1 N11 90.35(14)
O11 Co1 N13 89.81(15)
N14 Co1 N13 84.78(17)
N12 Co1 N13 92.72(18)
O21 Co1 N13 92.45(15)
N11 Co1 N13 176.25(17)
C11 N11 Co1 111.8(3)
C11 N11 H111 109.1
Co1 N11 H111 109.3
C11 N11 H112 109.5
Co1 N11 H112 109.2
H111 N11 H112 107.9
N11 C11 C12 106.6(4)
N11 C11 H113 110.2
C12 C11 H113 110.1
N11 C11 H114 110.6
C12 C11 H114 110.7
H113 C11 H114 108.6
N12 C12 C11 106.1(4)
N12 C12 H123 110.4
C11 C12 H123 110.3
N12 C12 H124 110.5
C11 C12 H124 110.8
H123 C12 H124 108.6
C12 N12 Co1 109.1(3)
C12 N12 H121 109.8
Co1 N12 H121 109.8
C12 N12 H122 109.9
Co1 N12 H122 109.9
H121 N12 H122 108.3
C13 N13 Co1 111.1(3)
C13 N13 H131 109.5
Co1 N13 H131 109.3
C13 N13 H132 109.4
Co1 N13 H132 109.4
H131 N13 H132 108.0
N13 C13 C14 107.3(4)
N13 C13 H133 110.2
C14 C13 H133 110.4
N13 C13 H134 110.2
C14 C13 H134 110.2
H133 C13 H134 108.5
N14 C14 C13 105.4(4)
N14 C14 H143 110.5
C13 C14 H143 110.7
N14 C14 H144 110.8
C13 C14 H144 110.6
H143 C14 H144 108.8
C14 N14 Co1 109.3(3)
C14 N14 H141 109.8
Co1 N14 H141 109.8
C14 N14 H142 109.9
Co1 N14 H142 109.9
H141 N14 H142 108.2
O22 Co2 O12 93.35(13)
O22 Co2 N21 174.28(15)
O12 Co2 N21 86.43(16)
O22 Co2 N22 88.60(15)
O12 Co2 N22 92.41(15)
N21 Co2 N22 85.70(17)
O22 Co2 N24 87.60(15)
O12 Co2 N24 174.70(15)
N21 Co2 N24 93.14(17)
N22 Co2 N24 92.83(17)
O22 Co2 N23 93.24(14)
O12 Co2 N23 90.02(14)
N21 Co2 N23 92.47(17)
N22 Co2 N23 176.87(17)
N24 Co2 N23 84.72(17)
C21 N21 Co2 109.5(3)
C21 N21 H211 109.8
Co2 N21 H211 109.7
C21 N21 H212 109.9
Co2 N21 H212 109.7
H211 N21 H212 108.2
N21 C21 C22 107.2(4)
N21 C21 H213 110.0
C22 C21 H213 110.2
N21 C21 H214 110.4
C22 C21 H214 110.6
H213 C21 H214 108.5
N22 C22 C21 106.3(4)
N22 C22 H223 110.5
C21 C22 H223 110.2
N22 C22 H224 110.5
C21 C22 H224 110.7
H223 C22 H224 108.7
C22 N22 Co2 110.2(3)
C22 N22 H221 109.6
Co2 N22 H221 109.7
C22 N22 H222 109.6
Co2 N22 H222 109.7
H221 N22 H222 108.1
C23 N23 Co2 111.1(3)
C23 N23 H231 109.4
Co2 N23 H231 109.5
C23 N23 H232 109.3
Co2 N23 H232 109.4
H231 N23 H232 108.0
N23 C23 C24 107.3(4)
N23 C23 H233 110.4
C24 C23 H233 110.0
N23 C23 H234 110.1
C24 C23 H234 110.5
H233 C23 H234 108.5
N24 C24 C23 106.4(4)
N24 C24 H243 110.5
C23 C24 H243 110.3
N24 C24 H244 110.4
C23 C24 H244 110.7
H243 C24 H244 108.6
C24 N24 Co2 108.4(3)
C24 N24 H241 110.1
Co2 N24 H241 110.1
C24 N24 H242 110.0
Co2 N24 H242 109.8
H241 N24 H242 108.4
O13 Co3 O23 93.92(13)
O13 Co3 N32 86.30(15)
O23 Co3 N32 176.48(18)
O13 Co3 N34 88.98(16)
O23 Co3 N34 92.11(16)
N32 Co3 N34 91.41(19)
O13 Co3 N33 174.66(18)
O23 Co3 N33 86.33(15)
N32 Co3 N33 93.79(18)
N34 Co3 N33 85.68(19)
O13 Co3 N31 92.83(16)
O23 Co3 N31 91.09(15)
N32 Co3 N31 85.39(19)
N34 Co3 N31 176.21(18)
N33 Co3 N31 92.50(19)
C31 N31 Co3 111.3(4)
C31 N31 H311 109.5
Co3 N31 H311 109.4
C31 N31 H312 109.3
Co3 N31 H312 109.3
H311 N31 H312 108.0
N31 C31 C32 106.4(5)
N31 C31 H313 110.5
C32 C31 H313 110.5
N31 C31 H314 110.3
C32 C31 H314 110.5
H313 C31 H314 108.6
N32 C32 C31 108.6(5)
N32 C32 H323 109.9
C31 C32 H323 109.9
N32 C32 H324 110.1
C31 C32 H324 110.0
H323 C32 H324 108.4
C32 N32 Co3 108.5(3)
C32 N32 H321 110.0
Co3 N32 H321 109.9
C32 N32 H322 110.1
Co3 N32 H322 110.0
H321 N32 H322 108.4
C33 N33 Co3 109.1(4)
C33 N33 H331 110.1
Co3 N33 H331 110.0
C33 N33 H332 109.7
Co3 N33 H332 109.8
H331 N33 H332 108.3
N33 C33 C34 108.0(5)
N33 C33 H333 110.2
C34 C33 H333 110.3
N33 C33 H334 110.0
C34 C33 H334 109.9
H333 C33 H334 108.5
N34 C34 C33 106.8(5)
N34 C34 H343 110.6
C33 C34 H343 110.8
N34 C34 H344 110.0
C33 C34 H344 110.1
H343 C34 H344 108.6
C34 N34 Co3 110.6(4)
C34 N34 H341 109.9
Co3 N34 H341 109.5
C34 N34 H342 109.2
Co3 N34 H342 109.4
H341 N34 H342 108.1
N41 Co4 O31 85.41(15)
N41 Co4 O41 175.03(16)
O31 Co4 O41 93.64(13)
N41 Co4 N43 92.92(17)
O31 Co4 N43 175.04(16)
O41 Co4 N43 88.42(15)
N41 Co4 N42 86.05(17)
O31 Co4 N42 92.56(15)
O41 Co4 N42 89.12(15)
N43 Co4 N42 91.99(18)
N41 Co4 N44 92.35(17)
O31 Co4 N44 89.63(15)
O41 Co4 N44 92.52(15)
N43 Co4 N44 85.77(18)
N42 Co4 N44 177.18(17)
C41 N41 Co4 108.1(3)
C41 N41 H411 110.1
Co4 N41 H411 110.2
C41 N41 H412 110.0
Co4 N41 H412 110.0
H411 N41 H412 108.4
N41 C41 C42 106.5(4)
N41 C41 H413 110.4
C42 C41 H413 110.2
N41 C41 H414 110.5
C42 C41 H414 110.6
H413 C41 H414 108.6
N42 C42 C41 107.0(4)
N42 C42 H423 110.4
C41 C42 H423 110.1
N42 C42 H424 110.3
C41 C42 H424 110.4
H423 C42 H424 108.6
C42 N42 Co4 109.7(3)
C42 N42 H421 109.8
Co4 N42 H421 109.8
C42 N42 H422 109.7
Co4 N42 H422 109.6
H421 N42 H422 108.2
C43 N43 Co4 108.7(4)
C43 N43 H431 110.0
Co4 N43 H431 109.9
C43 N43 H432 109.9
Co4 N43 H432 110.0
H431 N43 H432 108.3
C44 C43 N43 120.1(6)
C44 C43 H433 108.0
N43 C43 H433 107.3
C44 C43 H434 106.3
N43 C43 H434 107.4
H433 C43 H434 106.9
C43 C44 N44 115.6(6)
C43 C44 H443 109.3
N44 C44 H443 109.2
C43 C44 H444 107.6
N44 C44 H444 107.4
H443 C44 H444 107.4
C44 N44 Co4 109.7(4)
C44 N44 H441 108.8
Co4 N44 H441 109.7
C44 N44 H442 110.6
Co4 N44 H442 109.8
H441 N44 H442 108.2
N54 Co5 O32 86.31(17)
N54 Co5 O42 175.83(16)
O32 Co5 O42 95.12(13)
N54 Co5 N52 92.33(19)
O32 Co5 N52 175.18(17)
O42 Co5 N52 86.55(15)
N54 Co5 N53 84.85(17)
O32 Co5 N53 92.39(15)
O42 Co5 N53 91.18(15)
N52 Co5 N53 92.09(18)
N54 Co5 N51 94.38(17)
O32 Co5 N51 89.46(15)
O42 Co5 N51 89.55(15)
N52 Co5 N51 86.02(18)
N53 Co5 N51 177.94(17)
C51 N51 Co5 109.8(3)
C51 N51 H511 109.8
Co5 N51 H511 109.8
C51 N51 H512 109.5
Co5 N51 H512 109.7
H511 N51 H512 108.2
C52 C51 N51 107.3(5)
C52 C51 H513 110.0
N51 C51 H513 110.1
C52 C51 H514 110.5
N51 C51 H514 110.4
H513 C51 H514 108.5
C51 C52 N52 109.9(5)
C51 C52 H523 109.5
N52 C52 H523 109.5
C51 C52 H524 109.7
N52 C52 H524 110.1
H523 C52 H524 108.2
C52 N52 Co5 108.1(3)
C52 N52 H521 110.2
Co5 N52 H521 110.1
C52 N52 H522 109.8
Co5 N52 H522 110.1
H521 N52 H522 108.5
C53 N53 Co5 112.0(3)
C53 N53 H531 109.0
Co5 N53 H531 109.3
C53 N53 H532 109.4
Co5 N53 H532 109.1
H531 N53 H532 107.9
N53 C53 C54 107.9(4)
N53 C53 H533 109.9
C54 C53 H533 109.8
N53 C53 H534 110.4
C54 C53 H534 110.4
H533 C53 H534 108.5
N54 C54 C53 108.4(5)
N54 C54 H543 109.8
C53 C54 H543 109.7
N54 C54 H544 110.1
C53 C54 H544 110.4
H543 C54 H544 108.4
C54 N54 Co5 109.2(3)
C54 N54 H541 109.6
Co5 N54 H541 109.6
C54 N54 H542 110.2
Co5 N54 H542 109.9
H541 N54 H542 108.3
O33 Co6 N63 84.15(15)
O33 Co6 O43 94.53(13)
N63 Co6 O43 176.35(15)
O33 Co6 N62 175.79(15)
N63 Co6 N62 94.08(17)
O43 Co6 N62 87.46(15)
O33 Co6 N64 91.33(14)
N63 Co6 N64 85.55(16)
O43 Co6 N64 91.09(14)
N62 Co6 N64 92.34(16)
O33 Co6 N61 90.83(15)
N63 Co6 N61 92.23(17)
O43 Co6 N61 91.19(15)
N62 Co6 N61 85.41(16)
N64 Co6 N61 176.73(16)
C61 N61 Co6 110.2(3)
C61 N61 H611 109.6
Co6 N61 H611 109.6
C61 N61 H612 109.5
Co6 N61 H612 109.8
H611 N61 H612 108.2
N61 C61 C62 107.6(4)
N61 C61 H613 110.1
C62 C61 H613 110.1
N61 C61 H614 110.3
C62 C61 H614 110.2
H613 C61 H614 108.4
N62 C62 C61 107.2(4)
N62 C62 H623 110.0
C61 C62 H623 110.3
N62 C62 H624 110.5
C61 C62 H624 110.2
H623 C62 H624 108.6
C62 N62 Co6 108.7(3)
C62 N62 H621 109.7
Co6 N62 H621 109.9
C62 N62 H622 110.1
Co6 N62 H622 110.0
H621 N62 H622 108.3
C63 N63 Co6 108.8(3)
C63 N63 H631 110.0
Co6 N63 H631 110.0
C63 N63 H632 109.8
Co6 N63 H632 109.9
H631 N63 H632 108.3
N63 C63 C64 106.5(4)
N63 C63 H633 110.5
C64 C63 H633 110.7
N63 C63 H634 110.4
C64 C63 H634 110.1
H633 C63 H634 108.6
N64 C64 C63 107.9(4)
N64 C64 H643 110.1
C63 C64 H643 110.4
N64 C64 H644 109.9
C63 C64 H644 110.0
H643 C64 H644 108.4
C64 N64 Co6 111.1(3)
C64 N64 H641 109.5
Co6 N64 H641 109.2
C64 N64 H642 109.5
Co6 N64 H642 109.5
H641 N64 H642 108.0
O11 P1 O12 110.46(17)
O11 P1 O13 110.75(18)
O12 P1 O13 111.31(18)
O11 P1 O14 108.20(18)
O12 P1 O14 107.54(18)
O13 P1 O14 108.47(17)
P1 O11 Co1 133.72(19)
P1 O12 Co2 133.49(18)
P1 O13 Co3 133.2(2)
O23 P2 O21 110.80(18)
O23 P2 O22 111.91(17)
O21 P2 O22 112.69(17)
O23 P2 O24 108.89(18)
O21 P2 O24 108.67(18)
O22 P2 O24 103.54(18)
P2 O21 Co1 132.61(19)
P2 O22 Co2 133.31(18)
P2 O23 Co3 132.3(2)
O31 P3 O32 111.00(18)
O31 P3 O33 110.74(17)
O32 P3 O33 109.92(18)
O31 P3 O34 107.68(18)
O32 P3 O34 110.03(18)
O33 P3 O34 107.38(19)
P3 O31 Co4 135.2(2)
P3 O32 Co5 129.89(19)
P3 O33 Co6 133.56(18)
O41 P4 O43 112.88(18)
O41 P4 O42 111.58(18)
O43 P4 O42 111.05(18)
O41 P4 O44 104.67(18)
O43 P4 O44 108.33(18)
O42 P4 O44 107.97(18)
P4 O41 Co4 132.4(2)
P4 O42 Co5 134.46(19)
P4 O43 Co6 131.12(18)
O51 P5 O52 116.9(3)
O51 P5 O54 111.3(3)
O52 P5 O54 106.2(3)
O51 P5 O53 109.4(3)
O52 P5 O53 108.6(3)
O54 P5 O53 103.6(3)

loop_
_geom_bond_atom_site_label_1
_geom_bond_atom_site_label_2
_geom_bond_distance
Co1 O11 1.928(3)
Co1 N14 1.935(4)
Co1 N12 1.940(4)
Co1 O21 1.942(3)
Co1 N11 1.944(4)
Co1 N13 1.957(4)
N11 C11 1.467(6)
N11 H111 0.9000
N11 H112 0.9000
C11 C12 1.504(8)
C11 H113 0.9700
C11 H114 0.9700
C12 N12 1.470(6)
C12 H123 0.9700
C12 H124 0.9700
N12 H121 0.9000
N12 H122 0.9000
N13 C13 1.470(6)
N13 H131 0.9000
N13 H132 0.9000
C13 C14 1.508(9)
C13 H133 0.9700
C13 H134 0.9700
C14 N14 1.488(7)
C14 H143 0.9700
C14 H144 0.9700
N14 H141 0.9000
N14 H142 0.9000
Co2 O22 1.924(3)
Co2 O12 1.929(3)
Co2 N21 1.932(4)
Co2 N22 1.937(4)
Co2 N24 1.944(4)
Co2 N23 1.962(4)
N21 C21 1.456(7)
N21 H211 0.9000
N21 H212 0.9000
C21 C22 1.508(7)
C21 H213 0.9700
C21 H214 0.9700
C22 N22 1.482(6)
C22 H223 0.9700
C22 H224 0.9700
N22 H221 0.9000
N22 H222 0.9000
N23 C23 1.469(6)
N23 H231 0.9000
N23 H232 0.9000
C23 C24 1.491(7)
C23 H233 0.9700
C23 H234 0.9700
C24 N24 1.488(6)
C24 H243 0.9700
C24 H244 0.9700
N24 H241 0.9000
N24 H242 0.9000
Co3 O13 1.926(3)
Co3 O23 1.939(3)
Co3 N32 1.940(4)
Co3 N34 1.942(4)
Co3 N33 1.946(4)
Co3 N31 1.959(4)
N31 C31 1.479(7)
N31 H311 0.9000
N31 H312 0.9000
C31 C32 1.501(9)
C31 H313 0.9700
C31 H314 0.9700
C32 N32 1.471(7)
C32 H323 0.9700
C32 H324 0.9700
N32 H321 0.9000
N32 H322 0.9000
N33 C33 1.440(8)
N33 H331 0.9000
N33 H332 0.9000
C33 C34 1.514(10)
C33 H333 0.9700
C33 H334 0.9700
C34 N34 1.486(7)
C34 H343 0.9700
C34 H344 0.9700
N34 H341 0.9000
N34 H342 0.9000
Co4 N41 1.921(4)
Co4 O31 1.924(3)
Co4 O41 1.927(3)
Co4 N43 1.951(4)
Co4 N42 1.953(4)
Co4 N44 1.960(4)
N41 C41 1.486(6)
N41 H411 0.9000
N41 H412 0.9000
C41 C42 1.494(8)
C41 H413 0.9700
C41 H414 0.9700
C42 N42 1.482(6)
C42 H423 0.9700
C42 H424 0.9700
N42 H421 0.9000
N42 H422 0.9000
N43 C43 1.446(8)
N43 H431 0.9000
N43 H432 0.9000
C43 C44 1.298(11)
C43 H433 0.9700
C43 H434 0.9700
C44 N44 1.471(7)
C44 H443 0.9700
C44 H444 0.9700
N44 H441 0.9000
N44 H442 0.9000
Co5 N54 1.933(4)
Co5 O32 1.936(3)
Co5 O42 1.939(3)
Co5 N52 1.944(4)
Co5 N53 1.956(4)
Co5 N51 1.961(4)
N51 C51 1.473(7)
N51 H511 0.9000
N51 H512 0.9000
C51 C52 1.468(8)
C51 H513 0.9700
C51 H514 0.9700
C52 N52 1.480(7)
C52 H523 0.9700
C52 H524 0.9700
N52 H521 0.9000
N52 H522 0.9000
N53 C53 1.474(6)
N53 H531 0.9000
N53 H532 0.9000
C53 C54 1.495(8)
C53 H533 0.9700
C53 H534 0.9700
C54 N54 1.465(7)
C54 H543 0.9700
C54 H544 0.9700
N54 H541 0.9000
N54 H542 0.9000
Co6 O33 1.912(3)
Co6 N63 1.939(4)
Co6 O43 1.944(3)
Co6 N62 1.945(4)
Co6 N64 1.957(4)
Co6 N61 1.972(4)
N61 C61 1.481(7)
N61 H611 0.9000
N61 H612 0.9000
C61 C62 1.501(8)
C61 H613 0.9700
C61 H614 0.9700
C62 N62 1.479(7)
C62 H623 0.9700
C62 H624 0.9700
N62 H621 0.9000
N62 H622 0.9000
N63 C63 1.491(6)
N63 H631 0.9000
N63 H632 0.9000
C63 C64 1.513(7)
C63 H633 0.9700
C63 H634 0.9700
C64 N64 1.468(6)
C64 H643 0.9700
C64 H644 0.9700
N64 H641 0.9000
N64 H642 0.9000
P1 O11 1.527(3)
P1 O12 1.537(3)
P1 O13 1.540(3)
P1 O14 1.540(3)
P2 O23 1.524(3)
P2 O21 1.526(3)
P2 O22 1.527(3)
P2 O24 1.561(3)
P3 O31 1.533(3)
P3 O32 1.534(3)
P3 O33 1.537(3)
P3 O34 1.540(3)
P4 O41 1.534(3)
P4 O43 1.534(3)
P4 O42 1.536(3)
P4 O44 1.554(3)
P5 O51 1.480(4)
P5 O52 1.485(4)
P5 O54 1.575(5)
P5 O53 1.589(4)

loop_
_geom_hbond_atom_site_label_D
_geom_hbond_atom_site_label_H
_geom_hbond_atom_site_label_A
_geom_hbond_distance_DH
_geom_hbond_distance_HA
_geom_hbond_distance_DA
_geom_hbond_angle_DHA
_geom_hbond_site_symmetry_A
N11 H111 Cl4 0.90 2.47 3.352(4) 168.6 .
N11 H112 O12 0.90 2.11 2.909(5) 148.1 .
N12 H121 Cl7 0.90 2.34 3.194(5) 159.6 .
N12 H122 O52 0.90 1.93 2.821(6) 171.1 2_756
N13 H131 Cl7 0.90 2.48 3.356(5) 163.0 .
N13 H132 O23 0.90 2.21 2.991(5) 144.8 .
N14 H141 Cl4 0.90 2.42 3.301(5) 165.2 .
N14 H142 O52 0.90 2.05 2.919(6) 162.0 2_756
N21 H212 Cl1 0.90 2.42 3.314(4) 174.3 2_746
N21 H211 Cl2 0.90 2.40 3.294(4) 172.6 2_746
N22 H221 Cl5 0.90 2.39 3.256(4) 161.8 2_646
N22 H222 O13 0.90 2.23 2.997(5) 142.9 .
N23 H232 O21 0.90 2.14 2.937(5) 147.7 .
N24 H241 Cl5 0.90 2.38 3.246(4) 160.8 2_646
N24 H242 Cl1 0.90 2.43 3.265(4) 155.1 2_746
N31 H311 Cl3 0.90 2.58 3.458(5) 164.8 2_656
N31 H312 O11 0.90 2.16 2.948(5) 145.3 .
N32 H322 Cl6 0.90 2.41 3.304(4) 171.5 .
N32 H321 O5W 0.90 2.00 2.876(8) 163.2 1_554
N33 H332 Cl6 0.90 2.33 3.202(4) 163.0 .
N34 H342 O22 0.90 2.17 2.956(5) 144.9 .
N41 H411 Cl4 0.90 2.36 3.204(4) 155.6 1_455
N41 H412 O51 0.90 2.09 2.922(6) 152.4 2_656
N42 H422 Cl3 0.90 2.56 3.454(4) 171.0 .
N42 H421 O32 0.90 2.18 2.973(5) 147.4 .
N43 H431 Cl4 0.90 2.50 3.360(4) 160.8 1_455
N44 H441 O43 0.90 2.15 2.951(5) 147.9 .
N44 H442 O51 0.90 1.99 2.873(6) 167.5 2_656
N51 H511 O41 0.90 2.16 2.946(5) 145.8 .
N52 H521 Cl7 0.90 2.45 3.278(4) 153.0 2_746
N52 H522 O2W 0.90 2.17 3.056(6) 168.9 1_556
N53 H531 O33 0.90 2.05 2.837(5) 145.4 .
N53 H532 O3W 0.90 2.12 3.017(6) 176.1 .
N61 H612 Cl1 0.90 2.47 3.352(4) 166.9 .
N61 H611 O42 0.90 2.20 2.963(5) 141.6 .
N62 H621 Cl2 0.90 2.58 3.468(4) 168.2 .
N62 H622 Cl5 0.90 2.41 3.258(4) 156.4 .
N63 H632 Cl1 0.90 2.43 3.292(4) 161.2 .
N63 H631 Cl2 0.90 2.28 3.151(4) 163.2 .
N64 H642 Cl5 0.90 2.38 3.263(4) 166.0 .
N64 H641 O31 0.90 2.07 2.873(5) 148.4 .
O14 . O44 . . 2.449(4) . 1_554
O24 . O34 . . 2.417(4) . .
O53 . O1W . . 2.646(6) . .
O54 . O4W . . 2.606(7) . 2_646
O1W . O24 . . 2.740(5) . .
O2W . O14 . . 2.761(5) . .
O2W . O3W . . 2.771(7) . 1_554
O4W . O34 . . 2.750(6) . .
O4W . Cl3 . . 3.041(6) . 2_656
O5W . O44 . . 2.782(8) . .
O5W . O13 . . 2.988(8) . 1_556
